data_2004073
loop_
_publ_author_name
'Liu, X.-L.'
'Zhou, Y.'
'Li, W.-Z.'
'Fan, Z.'
'Miao, F.-M.'
'Mao, L.-J.'
'Chen, R.-Y.'

_publ_section_title
;
 Dimethyl [\a-(Benzylamino)-<i>p</i>-chlorobenzyl]phosphonate
;
_journal_issue 11
_journal_name_full 'Acta Crystallographica Section C'
_journal_page_first 2350
_journal_page_last 2352
_journal_paper_doi 10.1107/S0108270195005245
_journal_volume 51
_journal_year 1995
_chemical_formula_sum 'C16 H19 Cl N O3 P'
_chemical_formula_weight 339.76
_space_group_IT_number 2
_symmetry_cell_setting triclinic
_symmetry_space_group_name_Hall '-P 1'
_symmetry_space_group_name_H-M 'P -1'
_atom_type_scat_source IntTabIV
_cell_angle_alpha 87.51(2)
_cell_angle_beta 80.91(2)
_cell_angle_gamma 73.42(3)
_cell_formula_units_Z 4
_cell_length_a 10.857(3)
_cell_length_b 11.445(2)
_cell_length_c 13.916(3)
_cell_measurement_reflns_used 25
_cell_measurement_temperature 294
_cell_measurement_theta_max 15
_cell_measurement_theta_min 10
_cell_volume 1636.5(7)
_computing_cell_refinement 'MolEN (Fair, 1990)'
_computing_data_collection 'CAD-4 software (Enraf-Nonius, 1989)'
_computing_data_reduction MolEN
_computing_molecular_graphics 'ORTEP (Johnson, 1965)'
_computing_publication_material MolEN
_computing_structure_refinement MolEN
_computing_structure_solution MolEN
_diffrn_measurement_device 'Enraf-Nonius CAD-4'
_diffrn_measurement_method \w/2\q
_diffrn_radiation_type MoK\a
_diffrn_radiation_wavelength 0.71073
_diffrn_reflns_av_R_equivalents 0.020
_diffrn_reflns_limit_h_max 12
_diffrn_reflns_limit_h_min 0
_diffrn_reflns_limit_k_max 13
_diffrn_reflns_limit_k_min -13
_diffrn_reflns_limit_l_max 16
_diffrn_reflns_limit_l_min -16
_diffrn_reflns_number 6186
_diffrn_reflns_theta_max 25
_diffrn_standards_decay_% -8.1
_diffrn_standards_interval_count 200
_diffrn_standards_interval_time 60
_diffrn_standards_number 3
_exptl_absorpt_coefficient_mu 0.34
_exptl_absorpt_correction_type none
_exptl_crystal_colour colourless
_exptl_crystal_density_diffrn 1.379
_exptl_crystal_description prism
_exptl_crystal_size_max 0.30
_exptl_crystal_size_mid 0.28
_exptl_crystal_size_min 0.25
_refine_diff_density_max 0.863
_refine_diff_density_min -0.105
_refine_ls_goodness_of_fit_obs 1.51
_refine_ls_hydrogen_treatment refxyz
_refine_ls_number_parameters 513
_refine_ls_number_reflns 2646
_refine_ls_R_factor_obs 0.055
_refine_ls_shift/esd_max '0.55 (H703 z)'
_refine_ls_structure_factor_coef F
_refine_ls_weighting_scheme unit
_refine_ls_wR_factor_obs 0.056
_reflns_number_observed 2646
_reflns_number_total 5512
_reflns_observed_criterion F>3\s(F)
_cod_data_source_file ab1259.cif
_cod_data_source_block ab1259a
_cod_depositor_comments
;
The following automatic conversions were performed:

'_refine_ls_weighting_scheme' value ' unit' changed to 'unit'
according to /home/saulius/struct/CIF-dictionaries/cif_core.dic
dictionary named 'cif_core.dic' version 2.4.1 from 2010-06-29.

Automatic conversion script
Id: cif_fix_values 1715 2011-07-08 13:25:40Z adriana 
;
_cod_database_code 2004073

loop_
_symmetry_equiv_pos_as_xyz
x,y,z
-x,-y,-z

loop_
_atom_site_label
_atom_site_fract_x
_atom_site_fract_y
_atom_site_fract_z
_atom_site_B_iso_or_equiv
Cl1 .1130(2) 1.1414(2) 1.4363(1) 6.52(6)
P1 .4506(2) 1.2441(2) .9970(1) 3.39(4)
N1 .2981 1.1286(4) .9467(4) 3.4(1)
O11 .5566(4) 1.1367(4) .9975(3) 4.3(1)
O12 .4379(4) 1.3423(4) 1.0749(3) 3.9(1)
O13 .4555(4) 1.3209(4) .9017(3) 4.5(1)
C11 .2463(5) 1.1987(5) 1.1229(4) 3.0(1)
C12 .1677(6) 1.2933(5) 1.1821(5) 3.6(2)
C13 .1269(6) 1.2776(6) 1.2780(5) 4.3(2)
C14 .1636(6) 1.1642(6) 1.3143(5) 4.0(2)
C15 .2387(6) 1.0687(5) 1.2583(5) 4.0(2)
C16 .2806(6) 1.0865(5) 1.1622(5) 3.8(2)
C21 .1760(5) 1.0348(5) .8555(4) 3.3(1)
C22 .2227(6) 1.0665(5) .7650(5) 3.9(2)
C23 .2152(7) 1.0068(7) .6848(5) 5.6(2)
C24 .1645(7) .9121(7) .6929(6) 6.9(2)
C25 .1165(7) .8795(6) .7817(7) 6.5(2)
C26 .1257(6) .9393(6) .8630(5) 4.6(2)
C1 .2910(5) 1.2205(5) 1.0172(4) 3.0(1)
C2 .1747(6) 1.1057(6) .9427(5) 4.6(2)
C3 .5505(7) 1.3749(6) 1.0918(5) 4.9(2)
C4 .4959(7) 1.2698(7) .8089(5) 5.0(2)
Cl2 .1226(2) .5555(2) .9267(1) 6.68(6)
P2 .4439(2) .2835(2) .4959(1) 4.38(4)
N2 .2973(5) .4817(5) .4377(4) 4.1(1)
O21 .5484(5) .3330(4) .5011(4) 6.1(1)
O22 .4467(6) .2061(5) .4020(4) 6.5(2)
O23 .4263(4) .1882(4) .5725(4) 4.9(1)
C31 .2406(5) .4366(5) .6145(4) 3.2(1)
C32 .2834(6) .5246(6) .6521(5) 4.0(2)
C33 .2460(6) .5614(6) .7466(5) 4.1(2)
C34 .1671(6) .5091(6) .8072(5) 4.2(2)
C35 .1226(6) .4234(6) .7718(5) 5.0(2)
C36 .1585(6) .3861(6) .6777(5) 4.4(2)
C41 .1784(5) .6327(5) .3341(4) 3.4(1)
C42 .1248(6) .7554(6) .3265(5) 4.3(2)
C43 .1216(7) .8085(6) .2358(6) 5.2(2)
C44 .1713(7) .7397(7) .1550(5) 5.1(2)
C45 .2241(7) .6200(6) .1611(5) 4.6(2)
C46 .2277(6) .5672(5) .2492(5) 4.0(2)
C5 .2848(7) .3922(6) .5110(5) 4.2(2)
C6 .1771(7) .5722(6) .4291(5) 5.0(2)
C7 .4898(8) .2384(7) .3084(5) 6.1(2)
C8 .5382(8) .0978(6) .5947(6) 5.9(2)
H1 .235(5) 1.296(5) .997(4) 4.0
H10 .345(5) 1.071(5) .956(4) 4.0
H201 .116(5) 1.186(5) .939(4) 4.0
H202 .148(5) 1.069(5) .993(4) 4.0
H301 .519(5) 1.424(5) 1.157(4) 4.0
H302 .617(5) 1.306(5) 1.106(4) 4.0
H303 .577(5) 1.408(5) 1.040(4) 4.0
H401 .459(5) 1.312(5) .761(4) 4.0
H402 .457(5) 1.211(5) .799(4) 4.0
H403 .569(5) 1.218(5) .817(4) 4.0
H12 .137(5) 1.365(5) 1.154(4) 4.0
H13 .076(5) 1.340(5) 1.315(4) 4.0
H15 .263(5) .992(5) 1.283(4) 4.0
H16 .322(5) 1.027(5) 1.128(4) 4.0
H22 .258(5) 1.127(5) .760(4) 4.0
H23 .243(5) 1.025(5) .632(4) 4.0
H24 .153(5) 0.870(5) .633(4) 4.0
H25 .087(5) 0.817(5) .796(4) 4.0
H26 .089(5) 0.914(5) .922(4) 4.0
H20 .349(5) .521(5) .444(4) 4.0
H5 .227(5) .346(5) .493(4) 4.0
H601 .115(5) .540(5) .437(4) 4.0
H602 .151(5) .630(5) .478(4) 4.0
H701 .518(5) .170(5) .263(4) 4.0
H702 .437(5) .297(5) .292(4) 4.0
H703 .541(6) .285(6) .352(5) 6(2)
H801 .514(5) .056(5) .654(4) 4.0
H802 .569(5) .048(5) .543(4) 4.0
H803 .597(5) .142(5) .617(4) 4.0
H32 .325(5) .560(5) .616(4) 4.0
H42 .105(5) .800(5) .385(4) 4.0
H43 .090(5) .883(5) .239(4) 4.0
H46 .277(5) .487(5) .257(4) 4.0
H33 .288(5) .614(5) .772(4) 4.0
H35 .075(5) .396(5) .813(4) 4.0
H36 .130(5) .330(5) .654(4) 4.0
H44 .161(5) .782(5) .092(4) 4.0
H45 .260(5) .570(5) .106(4) 4.0

loop_
_geom_angle_atom_site_label_1
_geom_angle_atom_site_label_2
_geom_angle_atom_site_label_3
_geom_angle
_geom_angle_publ_flag
O11 P1 O12 116.1(3) yes
O11 P1 O13 114.6(2) yes
O11 P1 C1 115.5(3) yes
O12 P1 O13 100.9(2) yes
O12 P1 C1 102.5(2) yes
O13 P1 C1 105.5(3) yes
C1 N1 C2 113.8(4) yes
P1 O12 C3 120.1(4) yes
P1 O13 C4 123.6(4) yes
C12 C11 C16 118.1(5) yes
C12 C11 C1 120.8(5) yes
C16 C11 C1 121.1(5) yes
C11 C12 C13 122.5(5) yes
C12 C13 C14 117.5(5) yes
Cl1 C14 C13 118.5(5) yes
Cl1 C14 C15 119.7(5) yes
C13 C14 C15 121.8(6) yes
C14 C15 C16 120.0(6) yes
C11 C16 C15 120.2(5) yes
C22 C21 C26 117.4(6) yes
C22 C21 C2 121.4(6) yes
C26 C21 C2 121.1(6) yes
C21 C22 C23 121.2(7) yes
C22 C23 C24 120.9(7) yes
C23 C24 C25 119.0(9) yes
C24 C25 C26 119.9(9) yes
C21 C26 C25 121.5(9) yes
P1 C1 N1 104.6(3) yes
P1 C1 C11 112.4(4) yes
N1 C1 C11 118.5(5) yes
N1 C2 C21 113.1(5) yes
O21 P2 O22 119.3(3) yes
O21 P2 O23 115.5(3) yes
O21 P2 C5 115.2(3) yes
O22 P2 O23 97.8(3) yes
O22 P2 C5 104.1(3) yes
O23 P2 C5 102.3(3) yes
C5 N2 C6 113.6(5) yes
P2 O22 C7 122.7(6) yes
P2 O23 C8 118.7(5) yes
C32 C31 C36 116.(6) yes
C32 C31 C5 122.5(6) yes
C36 C31 C5 120.8(6) yes
C31 C32 C33 122.1(6) yes
C32 C33 C34 120.0(7) yes
Cl2 C34 C33 119.4(6) yes
Cl2 C34 C35 121.5(5) yes
C33 C34 C35 119.1(6) yes
C34 C35 C36 121.5(7) yes
C31 C36 C35 120.6(7) yes
C42 C41 C46 117.6(6) yes
C42 C41 C6 121.1(6) yes
C46 C41 C6 121.2(5) yes
C41 C42 C43 119.6(6) yes
C42 C43 C44 120.2(6) yes
C43 C44 C45 121.0(7) yes
C44 C45 C46 119.3(6) yes
C41 C46 C45 122.3(6) yes
P2 C5 N2 103.6(4) yes
P2 C5 C31 112.0(5) yes
N2 C5 C31 117.2(5) yes
N2 C6 C41 112.7(5) yes
C1 N1 H10 111.(6) no
C2 N1 H10 108.(6) no
C11 C12 H12 117.(4) no
C13 C12 H12 120.(4) no
C12 C13 H13 121.(4) no
C14 C13 H13 122.(4) no
C14 C15 H15 121.(4) no
C16 C15 H15 119.(4) no
C11 C16 H16 120.(5) no
C15 C16 H16 119.(5) no
C21 C22 H22 117.(4) no
C23 C22 H22 121.(4) no
C22 C23 H23 121.(5) no
C24 C23 H23 118.(5) no
C23 C24 H24 121.(4) no
C25 C24 H24 119.(4) no
C24 C25 H25 127.(5) no
C26 C25 H25 113.(5) no
C21 C26 H26 122.(4) no
C25 C26 H26 116.(4) no
N1 C1 H1 107.(4) no
C11 C1 H1 109.(4) no
N1 C2 H201 104.(4) no
N1 C2 H202 113.(5) no
C21 C2 H201 109.(4) no
C21 C2 H202 108.(4) no
H201 C2 H202 110.(6) no
O12 C3 H301 104.(3) no
O12 C3 H302 112.(4) no
O12 C3 H303 107.(5) no
H301 C3 H302 104.(5) no
H301 C3 H303 121.(6) no
H302 C3 H303 110.(6) no
O13 C4 H401 117.(4) no
O13 C4 H402 113.(4) no
O13 C4 H403 100.(5) no
H401 C4 H402 88.(5) no
H401 C4 H403 139.(7) no
H402 C4 H403 94.(6) no
C5 N2 H20 116.(5) no
C6 N2 H20 105.(5) no
C31 C32 H32 118.(5) no
C33 C32 H32 119.(5) no
C32 C33 H33 119.(4) no
C34 C33 H33 120.(4) no
C34 C35 H35 113.(5) no
C36 C35 H35 125.(5) no
C31 C36 H36 118.(4) no
C35 C36 H36 122.(4) no
C41 C42 H42 116.(4) no
C43 C42 H42 123.(4) no
C42 C43 H43 112.(5) no
C44 C43 H43 128.(5) no
C43 C44 H44 117.(4) no
C45 C44 H44 122.(4) no
C44 C45 H45 123.(4) no
C46 C45 H45 118.(4) no
C41 C46 H46 115.(4) no
C45 C46 H46 122.(4) no
N2 C5 H5 109.(4) no
C31 C5 H5 110.(4) no
N2 C6 H601 110.(5) no
N2 C6 H602 114.(4) no
C41 C6 H601 108.(5) no
C41 C6 H602 109.(4) no
H601 C6 H602 102.(6) no
O22 C7 H701 113.(4) no
O22 C7 H702 110.(5) no
O22 C7 H703 79.(4) no
H701 C7 H702 116.(7) no
H701 C7 H703 135.(6) no
H702 C7 H703 99.(7) no
O23 C8 H801 109.(4) no
O23 C8 H802 108.(5) no
O23 C8 H803 107.(4) no
H801 C8 H802 113.(6) no
H801 C8 H803 102.(5) no
H802 C8 H803 118.(6) no

loop_
_geom_bond_atom_site_label_1
_geom_bond_atom_site_label_2
_geom_bond_distance
_geom_bond_publ_flag
Cl1 C14 1.733(6) yes
P1 O11 1.425(4) yes
P1 O12 1.558(5) yes
P1 O13 1.561(5) yes
P1 C1 1.806(6) yes
N1 C1 1.448(8) yes
N1 C2 1.446(9) yes
O12 C3 1.430(9) yes
O13 C4 1.394(8) yes
C11 C12 1.381(7) yes
Cl2 C34 1.720(7) yes
P2 O21 1.417(6) yes
P2 O22 1.602(6) yes
P2 O23 1.522(5) yes
P2 C5 1.805(6) yes
N2 C5 1.432(8) yes
N2 C6 1.434(8) yes
O22 C7 1.384(9) yes
O23 C8 1.420(8) yes
C31 C32 1.380(10) yes
C11 C16 1.348(8) yes
C11 C1 1.507(8) yes
C12 C13 1.359(9) yes
C13 C14 1.346(9) yes
C14 C15 1.353(8) yes
C15 C16 1.370(9) yes
C21 C22 1.356(9) yes
C21 C26 1.350(10) yes
C21 C2 1.490(10) yes
C22 C23 1.360(10) yes
C23 C24 1.340(10) yes
C24 C25 1.340(10) yes
C25 C26 1.380(10) yes
C31 C36 1.380(9) yes
C31 C5 1.506(9) yes
C32 C33 1.361(9) yes
C33 C34 1.350(10) yes
C34 C35 1.350(10) yes
C35 C36 1.360(10) yes
C41 C42 1.365(8) yes
C41 C46 1.375(9) yes
C41 C6 1.465(9) yes
C42 C43 1.380(10) yes
C43 C44 1.350(10) yes
C44 C45 1.330(10) yes
C45 C46 1.345(9) yes
N1 H10 0.73(6) no
C12 H12 0.89(6) no
C13 H13 0.89(6) no
C15 H15 0.91(6) no
C16 H16 0.82(6) no
C22 H22 0.88(6) no
C23 H23 0.79(6) no
C24 H24 1.01(6) no
C25 H25 0.87(6) no
C26 H26 0.93(6) no
C1 H1 0.96(6) no
C2 H201 0.97(6) no
C2 H202 0.86(6) no
C3 H301 1.04(6) no
C3 H302 0.94(6) no
C3 H303 0.85(6) no
C4 H401 0.89(6) no
C4 H402 0.91(6) no
C4 H403 0.86(6) no
N2 H20 0.83(6) no
C32 H32 0.80(6) no
C33 H33 0.96(6) no
C35 H35 0.83(6) no
C36 H36 0.88(6) no
C42 H42 0.94(6) no
C43 H43 0.83(6) no
C44 H44 0.98(6) no
C45 H45 0.93(6) no
C46 H46 0.94(6) no
C5 H5 1.00(6) no
C6 H601 0.85(6) no
C6 H602 0.92(6) no
C7 H701 0.97(6) no
C7 H702 0.80(6) no
C7 H703 1.12(8) no
C8 H801 0.97(6) no
C8 H802 0.89(6) no
C8 H803 1.01(6) no
